data_4035589
loop_
_publ_author_name
'Reddy Panyam, Pradeep Kumar'
'Ugale, Bharat'
'Gandhi, Thirumanavelan'

_publ_section_title
;
 Palladium(II)/N-Heterocyclic Carbene Catalyzed One-Pot Sequential
 \a-Arylation/Alkylation: Access to 3,3-Disubstituted Oxindoles.
;
_journal_issue 15
_journal_name_full 'The Journal of organic chemistry'
_journal_page_first 7622
_journal_page_last 7632
_journal_paper_doi 10.1021/acs.joc.8b00264
_journal_volume 83
_journal_year 2018
_chemical_formula_sum 'C36 H39 Br2 N3 Pd'
_chemical_formula_weight 779.92
_space_group_crystal_system monoclinic
_space_group_IT_number 14
_space_group_name_Hall '-P 2ybc'
_space_group_name_H-M_alt 'P 1 21/c 1'
_atom_sites_solution_hydrogens geom
_audit_creation_method SHELXL-2014/7
_cell_angle_alpha 90.000(5)
_cell_angle_beta 90.493(5)
_cell_angle_gamma 90.000(5)
_cell_formula_units_Z 4
_cell_length_a 16.052(5)
_cell_length_b 9.318(5)
_cell_length_c 22.822(5)
_cell_measurement_reflns_used 1500
_cell_measurement_temperature 293(2)
_cell_measurement_theta_max 28.4
_cell_measurement_theta_min 2.4
_cell_volume 3413(2)
_computing_cell_refinement 'APEX2 (Bruker, 2014); SAINT (Bruker, 2014)'
_computing_data_collection 'APEX2 (Bruker, 2014)'
_computing_data_reduction 'SAINT (Bruker, 2014);XPREP(Sheldrick,2014)'
_computing_structure_refinement 'SHELXL-2014/7 (Sheldrick, 2014)'
_computing_structure_solution 'SHELXS-2014 (Sheldrick, 2014)'
_diffrn_ambient_temperature 293(2)
_diffrn_measured_fraction_theta_full 0.999
_diffrn_measured_fraction_theta_max 0.998
_diffrn_measurement_device_type 'Bruker D8 Venture PHOTON 100 CMOS'
_diffrn_radiation_type MoK\a
_diffrn_radiation_wavelength 0.71073
_diffrn_reflns_av_R_equivalents 0.0593
_diffrn_reflns_av_unetI/netI 0.0239
_diffrn_reflns_Laue_measured_fraction_full 0.999
_diffrn_reflns_Laue_measured_fraction_max 0.998
_diffrn_reflns_limit_h_max 21
_diffrn_reflns_limit_h_min -21
_diffrn_reflns_limit_k_max 12
_diffrn_reflns_limit_k_min -12
_diffrn_reflns_limit_l_max 30
_diffrn_reflns_limit_l_min -30
_diffrn_reflns_number 132822
_diffrn_reflns_point_group_measured_fraction_full 0.999
_diffrn_reflns_point_group_measured_fraction_max 0.998
_diffrn_reflns_theta_full 25.242
_diffrn_reflns_theta_max 28.351
_diffrn_reflns_theta_min 2.361
_exptl_absorpt_coefficient_mu 2.913
_exptl_absorpt_correction_T_max 0.821
_exptl_absorpt_correction_T_min 0.716
_exptl_absorpt_correction_type multi-scan
_exptl_absorpt_process_details SADABS
_exptl_crystal_colour colorless
_exptl_crystal_density_diffrn 1.518
_exptl_crystal_description needle
_exptl_crystal_F_000 1568
_exptl_crystal_size_max 0.38
_exptl_crystal_size_mid 0.26
_exptl_crystal_size_min 0.20
_refine_diff_density_max 0.414
_refine_diff_density_min -0.944
_refine_diff_density_rms 0.083
_refine_ls_extinction_method none
_refine_ls_goodness_of_fit_ref 1.055
_refine_ls_hydrogen_treatment constr
_refine_ls_matrix_type full
_refine_ls_number_parameters 379
_refine_ls_number_reflns 8525
_refine_ls_number_restraints 0
_refine_ls_restrained_S_all 1.055
_refine_ls_R_factor_all 0.0540
_refine_ls_R_factor_gt 0.0356
_refine_ls_shift/su_max 0.001
_refine_ls_shift/su_mean 0.000
_refine_ls_structure_factor_coef Fsqd
_refine_ls_weighting_details 'w=1/[\s^2^(Fo^2^)+(0.0286P)^2^+3.3471P] where P=(Fo^2^+2Fc^2^)/3'
_refine_ls_weighting_scheme calc
_refine_ls_wR_factor_gt 0.0716
_refine_ls_wR_factor_ref 0.0793
_reflns_Friedel_coverage 0.000
_reflns_number_gt 6725
_reflns_number_total 8525
_reflns_threshold_expression 'I > 2\s(I)'
_cod_data_source_file jo8b00264_si_002.cif
_cod_data_source_block compound4c
_cod_original_sg_symbol_H-M 'P 21/c'
_cod_database_code 4035589
_shelx_shelxl_version_number 2014/7
_shelx_space_group_comment
;
The symmetry employed for this shelxl refinement is uniquely defined
by the following loop, which should always be used as a source of
symmetry information in preference to the above space-group names.
They are only intended as comments.
;

loop_
_space_group_symop_operation_xyz
'x, y, z'
'-x, y+1/2, -z+1/2'
'-x, -y, -z'
'x, -y-1/2, z-1/2'

loop_
_atom_site_label
_atom_site_type_symbol
_atom_site_fract_x
_atom_site_fract_y
_atom_site_fract_z
_atom_site_U_iso_or_equiv
_atom_site_adp_type
_atom_site_occupancy
_atom_site_site_symmetry_order
_atom_site_calc_flag
_atom_site_refinement_flags_posn
_atom_site_refinement_flags_adp
Pd1 Pd 0.26514(2) 0.80074(2) 0.22961(2) 0.03375(6) Uani 1 1 d . .
Br1 Br 0.14280(2) 0.93571(3) 0.25732(2) 0.05742(10) Uani 1 1 d . .
Br2 Br 0.38809(2) 0.67496(4) 0.19568(2) 0.06285(10) Uani 1 1 d . .
N2 N 0.31248(13) 1.0870(2) 0.18044(9) 0.0387(5) Uani 1 1 d . .
N1 N 0.37533(14) 1.0439(3) 0.26173(10) 0.0427(5) Uani 1 1 d . .
C18 C 0.23220(16) 0.9358(3) 0.04191(11) 0.0371(5) Uani 1 1 d . .
N3 N 0.20453(14) 0.6048(2) 0.24393(10) 0.0413(5) Uani 1 1 d . .
C22 C 0.13192(17) 0.9915(3) -0.02827(11) 0.0414(6) Uani 1 1 d . .
C16 C 0.26392(16) 1.0696(3) 0.12775(11) 0.0378(6) Uani 1 1 d . .
C21 C 0.17150(16) 1.0363(3) 0.02687(11) 0.0383(6) Uani 1 1 d . .
C19 C 0.20339(19) 1.1694(3) 0.11353(12) 0.0454(6) Uani 1 1 d . .
H19 H 0.1941 1.2473 0.1381 0.054 Uiso 1 1 calc R U
C23 C 0.16934(18) 0.8643(3) -0.04664(11) 0.0429(6) Uani 1 1 d . .
C5 C 0.38163(19) 1.0447(3) 0.37031(12) 0.0463(7) Uani 1 1 d . .
C1 C 0.32262(15) 0.9857(3) 0.22208(11) 0.0358(5) Uani 1 1 d . .
C17 C 0.27901(17) 0.9516(3) 0.09238(11) 0.0395(6) Uani 1 1 d . .
H17 H 0.3197 0.8849 0.1025 0.047 Uiso 1 1 calc R U
C24 C 0.0664(2) 1.0513(4) -0.06024(13) 0.0557(8) Uani 1 1 d . .
H24 H 0.0411 1.1358 -0.0480 0.067 Uiso 1 1 calc R U
C28 C 0.23443(18) 0.8138(3) -0.00243(12) 0.0436(6) Uani 1 1 d . .
C29 C 0.2049(2) 0.6719(3) 0.02670(14) 0.0566(8) Uani 1 1 d . .
H29A H 0.2066 0.5958 -0.0023 0.068 Uiso 1 1 calc R U
H29B H 0.2439 0.6469 0.0578 0.068 Uiso 1 1 calc R U
C7 C 0.4410(2) 1.0693(4) 0.41351(14) 0.0620(9) Uani 1 1 d . .
H7 H 0.4962 1.0434 0.4075 0.074 Uiso 1 1 calc R U
C20 C 0.15676(19) 1.1532(3) 0.06283(12) 0.0466(7) Uani 1 1 d . .
H20 H 0.1159 1.2200 0.0529 0.056 Uiso 1 1 calc R U
C4 C 0.40657(19) 0.9713(3) 0.31438(13) 0.0505(7) Uani 1 1 d . .
H4A H 0.4669 0.9668 0.3128 0.061 Uiso 1 1 calc R U
H4B H 0.3857 0.8737 0.3148 0.061 Uiso 1 1 calc R U
C25 C 0.1423(2) 0.7980(4) -0.09769(13) 0.0554(8) Uani 1 1 d . .
H25 H 0.1676 0.7143 -0.1107 0.066 Uiso 1 1 calc R U
C2 C 0.35815(19) 1.2090(3) 0.19458(13) 0.0489(7) Uani 1 1 d . .
H2 H 0.3609 1.2934 0.1730 0.059 Uiso 1 1 calc R U
C3 C 0.39737(19) 1.1817(3) 0.24520(14) 0.0512(7) Uani 1 1 d . .
H3 H 0.4328 1.2435 0.2655 0.061 Uiso 1 1 calc R U
C6 C 0.3006(2) 1.0837(4) 0.38063(15) 0.0577(8) Uani 1 1 d . .
H6 H 0.2599 1.0659 0.3523 0.069 Uiso 1 1 calc R U
C12 C 0.1290(2) 0.5769(3) 0.22284(14) 0.0532(7) Uani 1 1 d . .
H12 H 0.1020 0.6469 0.2007 0.064 Uiso 1 1 calc R U
C34 C 0.3561(2) 0.9217(4) -0.05972(16) 0.0656(9) Uani 1 1 d . .
H34A H 0.3156 0.9548 -0.0885 0.079 Uiso 1 1 calc R U
H34B H 0.3634 0.9977 -0.0311 0.079 Uiso 1 1 calc R U
C30 C 0.1176(2) 0.6778(3) 0.05221(16) 0.0650(9) Uani 1 1 d . .
H30A H 0.1184 0.7424 0.0855 0.078 Uiso 1 1 calc R U
H30B H 0.0803 0.7186 0.0230 0.078 Uiso 1 1 calc R U
C33 C 0.3208(2) 0.7922(4) -0.02906(14) 0.0549(8) Uani 1 1 d . .
H33A H 0.3591 0.7639 0.0019 0.066 Uiso 1 1 calc R U
H33B H 0.3177 0.7137 -0.0569 0.066 Uiso 1 1 calc R U
C26 C 0.0396(2) 0.9823(5) -0.11059(14) 0.0648(9) Uani 1 1 d . .
H26 H -0.0043 1.0205 -0.1323 0.078 Uiso 1 1 calc R U
C10 C 0.2786(3) 1.1496(4) 0.43299(18) 0.0754(11) Uani 1 1 d . .
H10 H 0.2237 1.1773 0.4392 0.090 Uiso 1 1 calc R U
C14 C 0.2034(3) 0.3730(5) 0.2877(2) 0.0950(16) Uani 1 1 d . .
H14 H 0.2307 0.3043 0.3103 0.114 Uiso 1 1 calc R U
C13 C 0.0886(3) 0.4482(4) 0.23238(18) 0.0763(11) Uani 1 1 d . .
H13 H 0.0360 0.4320 0.2164 0.092 Uiso 1 1 calc R U
C11 C 0.2411(2) 0.5037(4) 0.27642(17) 0.0677(10) Uani 1 1 d . .
H11 H 0.2937 0.5215 0.2921 0.081 Uiso 1 1 calc R U
C31 C 0.0826(3) 0.5360(4) 0.07165(18) 0.0828(13) Uani 1 1 d . .
H31A H 0.0839 0.4697 0.0389 0.099 Uiso 1 1 calc R U
H31B H 0.1181 0.4972 0.1024 0.099 Uiso 1 1 calc R U
C15 C 0.1263(3) 0.3461(4) 0.2652(2) 0.0915(15) Uani 1 1 d . .
H15 H 0.1000 0.2590 0.2723 0.110 Uiso 1 1 calc R U
C35 C 0.4377(3) 0.8978(5) -0.0901(2) 0.0891(13) Uani 1 1 d . .
H35A H 0.4788 0.8698 -0.0609 0.107 Uiso 1 1 calc R U
H35B H 0.4310 0.8180 -0.1170 0.107 Uiso 1 1 calc R U
C27 C 0.0771(2) 0.8581(4) -0.12888(13) 0.0615(9) Uani 1 1 d . .
H27 H 0.0583 0.8135 -0.1630 0.074 Uiso 1 1 calc R U
C9 C 0.3379(3) 1.1735(5) 0.47528(17) 0.0831(13) Uani 1 1 d . .
H9 H 0.3234 1.2175 0.5103 0.100 Uiso 1 1 calc R U
C8 C 0.4177(3) 1.1328(5) 0.46592(16) 0.0813(12) Uani 1 1 d . .
H8 H 0.4576 1.1477 0.4951 0.098 Uiso 1 1 calc R U
C32 C -0.0043(3) 0.5447(6) 0.0938(2) 0.1076(18) Uani 1 1 d . .
H32A H -0.0227 0.4509 0.1053 0.161 Uiso 1 1 calc R U
H32B H -0.0061 0.6082 0.1269 0.161 Uiso 1 1 calc R U
H32C H -0.0403 0.5806 0.0633 0.161 Uiso 1 1 calc R U
C36 C 0.4706(3) 1.0205(6) -0.1228(2) 0.1054(16) Uani 1 1 d . .
H36A H 0.5225 0.9943 -0.1404 0.158 Uiso 1 1 calc R U
H36B H 0.4315 1.0478 -0.1528 0.158 Uiso 1 1 calc R U
H36C H 0.4794 1.0997 -0.0966 0.158 Uiso 1 1 calc R U

loop_
_atom_site_aniso_label
_atom_site_aniso_U_11
_atom_site_aniso_U_22
_atom_site_aniso_U_33
_atom_site_aniso_U_23
_atom_site_aniso_U_13
_atom_site_aniso_U_12
Pd1 0.02987(10) 0.03374(10) 0.03768(10) 0.00223(8) 0.00345(7) -0.00060(8)
Br1 0.04255(16) 0.04513(17) 0.0850(2) 0.00422(15) 0.02171(15) 0.00647(13)
Br2 0.04178(17) 0.0613(2) 0.0858(2) 0.00111(17) 0.01736(15) 0.01255(14)
N2 0.0418(12) 0.0390(12) 0.0354(11) 0.0002(9) 0.0059(9) -0.0065(10)
N1 0.0409(12) 0.0458(13) 0.0413(12) -0.0002(10) 0.0017(10) -0.0059(10)
C18 0.0431(14) 0.0339(13) 0.0344(12) -0.0008(10) 0.0079(11) 0.0034(11)
N3 0.0438(12) 0.0361(12) 0.0441(12) 0.0029(10) 0.0085(10) 0.0005(10)
C22 0.0447(14) 0.0451(15) 0.0345(13) 0.0044(11) 0.0080(11) -0.0007(12)
C16 0.0432(14) 0.0378(14) 0.0326(12) 0.0015(10) 0.0069(10) -0.0014(11)
C21 0.0424(14) 0.0368(14) 0.0359(13) 0.0022(11) 0.0063(11) 0.0044(11)
C19 0.0587(17) 0.0373(15) 0.0403(14) -0.0066(11) 0.0071(12) 0.0096(13)
C23 0.0487(15) 0.0443(15) 0.0359(13) 0.0006(11) 0.0084(11) -0.0055(13)
C5 0.0531(16) 0.0424(15) 0.0434(15) 0.0081(12) 0.0012(13) -0.0073(13)
C1 0.0311(12) 0.0392(14) 0.0373(13) -0.0012(11) 0.0063(10) -0.0033(10)
C17 0.0404(14) 0.0375(14) 0.0407(14) 0.0023(11) 0.0047(11) 0.0073(11)
C24 0.0517(17) 0.067(2) 0.0488(17) 0.0087(15) 0.0021(14) 0.0071(15)
C28 0.0533(16) 0.0361(14) 0.0414(14) -0.0053(11) 0.0076(12) 0.0048(12)
C29 0.083(2) 0.0339(15) 0.0534(18) -0.0040(13) 0.0080(16) 0.0059(15)
C7 0.067(2) 0.070(2) 0.0494(18) 0.0021(16) -0.0073(16) -0.0135(17)
C20 0.0549(17) 0.0390(15) 0.0460(15) 0.0001(12) 0.0043(13) 0.0167(13)
C4 0.0502(17) 0.0506(17) 0.0506(16) 0.0005(14) -0.0107(13) -0.0020(14)
C25 0.067(2) 0.0576(19) 0.0419(15) -0.0054(14) 0.0110(14) -0.0124(16)
C2 0.0574(17) 0.0410(15) 0.0485(16) 0.0029(13) 0.0067(13) -0.0153(14)
C3 0.0495(17) 0.0474(17) 0.0569(18) -0.0035(14) 0.0016(14) -0.0168(13)
C6 0.0606(19) 0.0556(19) 0.0570(19) 0.0121(15) 0.0024(15) 0.0008(16)
C12 0.0537(18) 0.0530(19) 0.0531(17) 0.0005(14) 0.0054(14) -0.0118(15)
C34 0.0544(19) 0.071(2) 0.071(2) -0.0016(18) 0.0200(17) 0.0055(17)
C30 0.087(3) 0.0413(18) 0.067(2) 0.0030(15) 0.0210(19) -0.0064(17)
C33 0.0567(18) 0.0522(18) 0.0558(18) -0.0128(15) 0.0104(14) 0.0124(15)
C26 0.0548(19) 0.094(3) 0.0461(17) 0.0142(18) -0.0069(15) -0.0046(19)
C10 0.085(3) 0.069(2) 0.072(2) 0.017(2) 0.024(2) 0.011(2)
C14 0.108(4) 0.055(2) 0.123(4) 0.039(2) 0.048(3) 0.026(2)
C13 0.075(2) 0.071(3) 0.083(3) -0.017(2) 0.025(2) -0.034(2)
C11 0.063(2) 0.056(2) 0.084(2) 0.0255(19) 0.0130(18) 0.0109(17)
C31 0.135(4) 0.048(2) 0.066(2) 0.0029(17) 0.009(2) -0.021(2)
C15 0.116(4) 0.044(2) 0.116(4) 0.001(2) 0.064(3) -0.013(2)
C35 0.076(3) 0.083(3) 0.109(3) -0.008(3) 0.042(2) 0.005(2)
C27 0.067(2) 0.079(2) 0.0382(16) -0.0022(16) 0.0015(15) -0.0200(19)
C9 0.121(4) 0.076(3) 0.054(2) 0.0005(19) 0.023(2) -0.002(3)
C8 0.109(3) 0.088(3) 0.047(2) -0.0036(19) -0.005(2) -0.023(3)
C32 0.113(4) 0.102(4) 0.107(4) 0.032(3) -0.006(3) -0.057(3)
C36 0.086(3) 0.108(4) 0.123(4) -0.002(3) 0.049(3) -0.013(3)

loop_
_atom_type_symbol
_atom_type_description
_atom_type_scat_dispersion_real
_atom_type_scat_dispersion_imag
_atom_type_scat_source
C C 0.0033 0.0016 'International Tables Vol C Tables 4.2.6.8 and 6.1.1.4'
H H 0.0000 0.0000 'International Tables Vol C Tables 4.2.6.8 and 6.1.1.4'
N N 0.0061 0.0033 'International Tables Vol C Tables 4.2.6.8 and 6.1.1.4'
Br Br -0.2901 2.4595 'International Tables Vol C Tables 4.2.6.8 and 6.1.1.4'
Pd Pd -0.9988 1.0072 'International Tables Vol C Tables 4.2.6.8 and 6.1.1.4'

loop_
_geom_angle_atom_site_label_1
_geom_angle_atom_site_label_2
_geom_angle_atom_site_label_3
_geom_angle
C1 Pd1 N3 176.05(9)
C1 Pd1 Br1 87.12(8)
N3 Pd1 Br1 91.89(7)
C1 Pd1 Br2 90.69(8)
N3 Pd1 Br2 90.52(7)
Br1 Pd1 Br2 176.074(15)
C1 N2 C2 110.4(2)
C1 N2 C16 124.9(2)
C2 N2 C16 124.6(2)
C1 N1 C3 110.5(2)
C1 N1 C4 125.1(2)
C3 N1 C4 124.4(2)
C17 C18 C21 120.6(2)
C17 C18 C28 128.3(2)
C21 C18 C28 111.0(2)
C12 N3 C11 117.4(3)
C12 N3 Pd1 122.6(2)
C11 N3 Pd1 120.0(2)
C24 C22 C23 120.5(3)
C24 C22 C21 131.0(3)
C23 C22 C21 108.4(2)
C19 C16 C17 121.5(2)
C19 C16 N2 119.7(2)
C17 C16 N2 118.7(2)
C20 C21 C18 120.4(2)
C20 C21 C22 131.1(3)
C18 C21 C22 108.5(2)
C20 C19 C16 119.9(2)
C25 C23 C22 119.9(3)
C25 C23 C28 128.9(3)
C22 C23 C28 111.0(2)
C6 C5 C7 118.8(3)
C6 C5 C4 121.7(3)
C7 C5 C4 119.5(3)
N1 C1 N2 105.2(2)
N1 C1 Pd1 125.97(19)
N2 C1 Pd1 128.49(19)
C18 C17 C16 118.4(2)
C26 C24 C22 118.5(3)
C23 C28 C18 101.0(2)
C23 C28 C33 113.4(2)
C18 C28 C33 112.9(2)
C23 C28 C29 109.7(3)
C18 C28 C29 110.0(2)
C33 C28 C29 109.7(2)
C30 C29 C28 114.6(3)
C5 C7 C8 119.7(4)
C19 C20 C21 119.2(3)
N1 C4 C5 113.2(3)
C27 C25 C23 119.0(3)
C3 C2 N2 106.8(3)
C2 C3 N1 107.0(3)
C5 C6 C10 120.8(3)
N3 C12 C13 122.8(3)
C35 C34 C33 115.4(3)
C31 C30 C29 115.3(3)
C34 C33 C28 115.1(3)
C27 C26 C24 120.8(3)
C9 C10 C6 119.9(4)
C15 C14 C11 119.3(4)
C15 C13 C12 119.4(4)
N3 C11 C14 122.3(4)
C32 C31 C30 113.9(4)
C13 C15 C14 118.8(4)
C36 C35 C34 116.0(4)
C26 C27 C25 121.2(3)
C8 C9 C10 119.8(4)
C9 C8 C7 121.1(4)

loop_
_geom_bond_atom_site_label_1
_geom_bond_atom_site_label_2
_geom_bond_distance
Pd1 C1 1.963(3)
Pd1 N3 2.096(2)
Pd1 Br1 2.4207(7)
Pd1 Br2 2.4279(7)
N2 C1 1.348(3)
N2 C2 1.389(3)
N2 C16 1.437(3)
N1 C1 1.347(3)
N1 C3 1.385(4)
N1 C4 1.464(4)
C18 C17 1.378(4)
C18 C21 1.392(4)
C18 C28 1.522(4)
N3 C12 1.327(4)
N3 C11 1.332(4)
C22 C24 1.391(4)
C22 C23 1.395(4)
C22 C21 1.465(4)
C16 C19 1.381(4)
C16 C17 1.386(4)
C21 C20 1.386(4)
C19 C20 1.381(4)
C23 C25 1.385(4)
C23 C28 1.521(4)
C5 C6 1.373(4)
C5 C7 1.384(4)
C5 C4 1.505(4)
C24 C26 1.382(5)
C28 C33 1.531(4)
C28 C29 1.556(4)
C29 C30 1.523(5)
C7 C8 1.389(5)
C25 C27 1.378(5)
C2 C3 1.335(4)
C6 C10 1.391(5)
C12 C13 1.381(5)
C34 C35 1.504(5)
C34 C33 1.507(5)
C30 C31 1.505(5)
C26 C27 1.371(5)
C10 C9 1.368(6)
C14 C15 1.359(7)
C14 C11 1.384(6)
C13 C15 1.350(6)
C31 C32 1.491(7)
C35 C36 1.466(6)
C9 C8 1.355(6)
